data_7109386
loop_
_publ_author_name
'Ji Hee Kim'
'Devalina Ray'
'Chang Seop Hong'
'Jin Wook Hana'
'Chang Ho Oh'

_publ_section_title
;
 1,3-Dipolar cycloaddition of 4-platinumisochromenyliums with an olefin
 and tandem insertion into benzylic C-H bonds
;
_journal_name_full Chem.Commun.
_journal_page_first 5690
_journal_paper_doi 10.1039/c3cc42525h
_journal_volume 49
_journal_year 2013
_chemical_formula_sum 'C23 H24 O2'
_chemical_formula_weight 332.42
_chemical_name_systematic
;
?
;
_space_group_IT_number 29
_symmetry_cell_setting orthorhombic
_symmetry_space_group_name_Hall 'P 2c -2ac'
_symmetry_space_group_name_H-M 'P c a 21'
_atom_sites_solution_hydrogens geom
_atom_sites_solution_primary direct
_atom_sites_solution_secondary difmap
_audit_creation_method SHELXL-97
_cell_angle_alpha 90.00
_cell_angle_beta 90.00
_cell_angle_gamma 90.00
_cell_formula_units_Z 4
_cell_length_a 23.5957(18)
_cell_length_b 9.4893(6)
_cell_length_c 7.7521(5)
_cell_measurement_reflns_used 1007
_cell_measurement_temperature 296(2)
_cell_measurement_theta_max 18.581
_cell_measurement_theta_min 2.3135
_cell_volume 1735.7(2)
_computing_cell_refinement 'bruker smart apexii'
_computing_data_collection 'bruker smart apexii'
_computing_data_reduction 'bruker saint'
_computing_molecular_graphics wingx
_computing_publication_material wingx
_computing_structure_refinement 'shelxl-97 (sheldrick, 1997)'
_computing_structure_solution shelxtl
_diffrn_ambient_temperature 296(2)
_diffrn_measured_fraction_theta_full 0.988
_diffrn_measured_fraction_theta_max 0.988
_diffrn_measurement_device_type 'ccd area detector'
_diffrn_measurement_method 'phi scans'
_diffrn_radiation_monochromator graphite
_diffrn_radiation_source 'fine-focus sealed tube'
_diffrn_radiation_type mok\a
_diffrn_radiation_wavelength 0.71073
_diffrn_reflns_av_R_equivalents 0.0464
_diffrn_reflns_av_sigmaI/netI 0.0763
_diffrn_reflns_limit_h_max 30
_diffrn_reflns_limit_h_min -19
_diffrn_reflns_limit_k_max 10
_diffrn_reflns_limit_k_min -12
_diffrn_reflns_limit_l_max 9
_diffrn_reflns_limit_l_min -10
_diffrn_reflns_number 8362
_diffrn_reflns_theta_full 27.57
_diffrn_reflns_theta_max 27.57
_diffrn_reflns_theta_min 2.15
_exptl_absorpt_coefficient_mu 0.079
_exptl_absorpt_correction_T_max 0.9945
_exptl_absorpt_correction_T_min 0.9890
_exptl_absorpt_correction_type multi-scan
_exptl_absorpt_process_details sadabs
_exptl_crystal_colour colorless
_exptl_crystal_density_diffrn 1.272
_exptl_crystal_density_method 'not measured'
_exptl_crystal_description plate
_exptl_crystal_F_000 712
_exptl_crystal_size_max 0.14
_exptl_crystal_size_mid 0.11
_exptl_crystal_size_min 0.07
_refine_diff_density_max 0.141
_refine_diff_density_min -0.166
_refine_diff_density_rms 0.039
_refine_ls_abs_structure_details 'Flack H D (1983), Acta Cryst. A39, 876-881'
_refine_ls_abs_structure_Flack 2(2)
_refine_ls_extinction_method none
_refine_ls_goodness_of_fit_ref 0.906
_refine_ls_hydrogen_treatment constr
_refine_ls_matrix_type full
_refine_ls_number_parameters 226
_refine_ls_number_reflns 3859
_refine_ls_number_restraints 1
_refine_ls_restrained_S_all 0.906
_refine_ls_R_factor_all 0.1273
_refine_ls_R_factor_gt 0.0542
_refine_ls_shift/su_max 0.017
_refine_ls_shift/su_mean 0.003
_refine_ls_structure_factor_coef Fsqd
_refine_ls_weighting_details 'calc w=1/[\s^2^(Fo^2^)+(0.0686P)^2^+0.0000P] where P=(Fo^2^+2Fc^2^)/3'
_refine_ls_weighting_scheme calc
_refine_ls_wR_factor_gt 0.1157
_refine_ls_wR_factor_ref 0.1511
_reflns_number_gt 1940
_reflns_number_total 3859
_reflns_threshold_expression >2sigma(I)
_cod_data_source_file c3cc42525h.cif
_cod_data_source_block pca2(1)
_cod_original_sg_symbol_H-M pca2(1)
_cod_database_code 7109386

loop_
_symmetry_equiv_pos_as_xyz
'x, y, z'
'-x, -y, z+1/2'
'-x+1/2, y, z+1/2'
'x+1/2, -y, z'

loop_
_atom_site_label
_atom_site_type_symbol
_atom_site_fract_x
_atom_site_fract_y
_atom_site_fract_z
_atom_site_U_iso_or_equiv
_atom_site_adp_type
_atom_site_occupancy
_atom_site_symmetry_multiplicity
_atom_site_calc_flag
_atom_site_refinement_flags
C1 C 0.48544(17) 0.4425(4) 0.1918(5) 0.0680(11) Uani 1 1 d .
H1A H 0.4821 0.5189 0.2743 0.082 Uiso 1 1 calc R
H1B H 0.5155 0.4653 0.1113 0.082 Uiso 1 1 calc R
C2 C 0.43020(18) 0.4223(4) 0.0969(5) 0.0757(12) Uani 1 1 d .
H2A H 0.4365 0.4270 -0.0266 0.091 Uiso 1 1 calc R
H2B H 0.4036 0.4958 0.1286 0.091 Uiso 1 1 calc R
C3 C 0.40610(15) 0.2762(3) 0.1465(4) 0.0526(9) Uani 1 1 d .
H3 H 0.4112 0.2082 0.0526 0.063 Uiso 1 1 calc R
C4 C 0.44112(14) 0.2348(3) 0.3048(4) 0.0470(8) Uani 1 1 d .
C5 C 0.49848(15) 0.3049(3) 0.2844(5) 0.0587(9) Uani 1 1 d .
H5A H 0.5157 0.3226 0.3960 0.070 Uiso 1 1 calc R
H5B H 0.5238 0.2467 0.2164 0.070 Uiso 1 1 calc R
C6 C 0.43737(14) 0.0789(3) 0.3379(4) 0.0462(8) Uani 1 1 d .
C7 C 0.47750(14) -0.0144(4) 0.2704(4) 0.0541(9) Uani 1 1 d .
H7 H 0.5085 0.0210 0.2105 0.065 Uiso 1 1 calc R
C8 C 0.47177(16) -0.1580(4) 0.2912(5) 0.0613(10) Uani 1 1 d .
H8 H 0.4991 -0.2186 0.2468 0.074 Uiso 1 1 calc R
C9 C 0.42591(17) -0.2117(4) 0.3770(4) 0.0595(10) Uani 1 1 d .
H9 H 0.4221 -0.3085 0.3917 0.071 Uiso 1 1 calc R
C10 C 0.38512(15) -0.1209(3) 0.4420(4) 0.0530(9) Uani 1 1 d .
H10 H 0.3538 -0.1579 0.4988 0.064 Uiso 1 1 calc R
C11 C 0.39013(14) 0.0245(3) 0.4242(4) 0.0472(8) Uani 1 1 d .
C12 C 0.34470(14) 0.1240(3) 0.4935(4) 0.0485(9) Uani 1 1 d .
H12 H 0.3076 0.0881 0.4576 0.058 Uiso 1 1 calc R
C13 C 0.35240(15) 0.2718(3) 0.4161(4) 0.0520(9) Uani 1 1 d .
C14 C 0.34581(16) 0.2719(4) 0.2162(5) 0.0600(10) Uani 1 1 d .
H14A H 0.3264 0.1875 0.1776 0.072 Uiso 1 1 calc R
H14B H 0.3246 0.3537 0.1783 0.072 Uiso 1 1 calc R
C15 C 0.31554(16) 0.3804(4) 0.5044(5) 0.0656(11) Uani 1 1 d .
H15A H 0.3264 0.4738 0.4659 0.079 Uiso 1 1 calc R
H15B H 0.2763 0.3652 0.4724 0.079 Uiso 1 1 calc R
C16 C 0.32128(18) 0.3717(4) 0.6977(5) 0.0732(13) Uani 1 1 d .
H16A H 0.3600 0.3932 0.7308 0.088 Uiso 1 1 calc R
H16B H 0.2966 0.4406 0.7514 0.088 Uiso 1 1 calc R
C17 C 0.34583(15) 0.1304(3) 0.6934(4) 0.0517(9) Uani 1 1 d .
H17 H 0.3841 0.1565 0.7305 0.062 Uiso 1 1 calc R
C18 C 0.32990(14) -0.0050(4) 0.7791(4) 0.0511(8) Uani 1 1 d .
C19 C 0.27728(17) -0.0675(4) 0.7480(4) 0.0616(10) Uani 1 1 d .
H19 H 0.2509 -0.0217 0.6789 0.074 Uiso 1 1 calc R
C20 C 0.26413(17) -0.1978(4) 0.8195(5) 0.0693(11) Uani 1 1 d .
H20 H 0.2291 -0.2387 0.7972 0.083 Uiso 1 1 calc R
C21 C 0.3025(2) -0.2663(4) 0.9227(5) 0.0729(11) Uani 1 1 d .
H21 H 0.2937 -0.3540 0.9692 0.088 Uiso 1 1 calc R
C22 C 0.35389(19) -0.2049(4) 0.9570(5) 0.0694(11) Uani 1 1 d .
H22 H 0.3797 -0.2503 1.0285 0.083 Uiso 1 1 calc R
C23 C 0.36737(16) -0.0757(4) 0.8854(5) 0.0602(10) Uani 1 1 d .
H23 H 0.4024 -0.0354 0.9094 0.072 Uiso 1 1 calc R
O1 O 0.41137(9) 0.3088(2) 0.4420(3) 0.0493(6) Uani 1 1 d .
O2 O 0.30676(11) 0.2345(3) 0.7564(3) 0.0653(7) Uani 1 1 d .

loop_
_atom_site_aniso_label
_atom_site_aniso_U_11
_atom_site_aniso_U_22
_atom_site_aniso_U_33
_atom_site_aniso_U_23
_atom_site_aniso_U_13
_atom_site_aniso_U_12
C1 0.078(3) 0.061(2) 0.065(2) 0.0050(19) 0.000(2) -0.005(2)
C2 0.084(3) 0.070(3) 0.073(3) 0.017(2) -0.010(3) -0.004(2)
C3 0.065(3) 0.053(2) 0.0400(17) 0.0012(15) -0.0051(17) -0.0003(19)
C4 0.0466(19) 0.0509(19) 0.0436(17) -0.0073(16) 0.0017(17) 0.0030(16)
C5 0.060(2) 0.057(2) 0.059(2) 0.0024(19) 0.003(2) -0.0053(18)
C6 0.049(2) 0.051(2) 0.0377(18) -0.0043(15) -0.0051(16) 0.0030(17)
C7 0.052(2) 0.059(2) 0.051(2) -0.0060(18) 0.0006(18) 0.0060(18)
C8 0.066(3) 0.059(2) 0.059(2) -0.0079(19) 0.001(2) 0.017(2)
C9 0.075(3) 0.055(2) 0.0486(19) -0.0013(16) 0.0029(19) 0.003(2)
C10 0.063(2) 0.055(2) 0.0411(18) -0.0010(17) 0.0025(17) -0.0042(18)
C11 0.053(2) 0.052(2) 0.0371(16) -0.0075(16) 0.0004(17) 0.0018(17)
C12 0.051(2) 0.055(2) 0.0398(18) -0.0028(15) -0.0057(15) 0.0002(18)
C13 0.049(2) 0.059(2) 0.047(2) -0.0048(17) -0.0005(17) 0.0054(18)
C14 0.061(3) 0.067(2) 0.053(2) 0.0058(18) -0.0135(18) 0.004(2)
C15 0.061(3) 0.061(2) 0.074(3) -0.0038(19) 0.007(2) 0.013(2)
C16 0.082(3) 0.065(3) 0.072(3) -0.014(2) 0.012(2) 0.015(2)
C17 0.050(2) 0.060(2) 0.0446(19) -0.0073(16) 0.0022(16) 0.0070(19)
C18 0.048(2) 0.066(2) 0.0402(17) -0.0063(18) 0.0043(16) 0.0074(19)
C19 0.059(2) 0.078(3) 0.048(2) -0.0008(19) 0.0068(18) 0.002(2)
C20 0.069(3) 0.083(3) 0.056(2) -0.006(2) 0.005(2) -0.008(2)
C21 0.096(3) 0.073(3) 0.049(2) -0.004(2) 0.018(3) -0.005(3)
C22 0.083(3) 0.072(3) 0.054(2) 0.005(2) -0.005(2) 0.007(2)
C23 0.057(2) 0.071(3) 0.053(2) -0.0076(19) -0.0014(18) 0.009(2)
O1 0.0538(15) 0.0511(13) 0.0430(12) -0.0027(11) -0.0032(12) 0.0041(11)
O2 0.0737(18) 0.0600(15) 0.0622(16) -0.0081(13) 0.0171(14) 0.0079(13)

loop_
_atom_type_symbol
_atom_type_description
_atom_type_scat_dispersion_real
_atom_type_scat_dispersion_imag
_atom_type_scat_source
C C 0.0033 0.0016 'International Tables Vol C Tables 4.2.6.8 and 6.1.1.4'
H H 0.0000 0.0000 'International Tables Vol C Tables 4.2.6.8 and 6.1.1.4'
O O 0.0106 0.0060 'International Tables Vol C Tables 4.2.6.8 and 6.1.1.4'

loop_
_geom_angle_atom_site_label_1
_geom_angle_atom_site_label_2
_geom_angle_atom_site_label_3
_geom_angle
C2 C1 C5 107.2(3)
C2 C1 H1A 110.3
C5 C1 H1A 110.3
C2 C1 H1B 110.3
C5 C1 H1B 110.3
H1A C1 H1B 108.5
C1 C2 C3 108.1(3)
C1 C2 H2A 110.1
C3 C2 H2A 110.1
C1 C2 H2B 110.1
C3 C2 H2B 110.1
H2A C2 H2B 108.4
C14 C3 C4 102.3(3)
C14 C3 C2 117.1(3)
C4 C3 C2 103.3(3)
C14 C3 H3 111.1
C4 C3 H3 111.1
C2 C3 H3 111.1
O1 C4 C6 108.8(3)
O1 C4 C5 107.2(3)
C6 C4 C5 120.1(3)
O1 C4 C3 101.6(2)
C6 C4 C3 110.9(3)
C5 C4 C3 106.6(3)
C1 C5 C4 104.2(3)
C1 C5 H5A 110.9
C4 C5 H5A 110.9
C1 C5 H5B 110.9
C4 C5 H5B 110.9
H5A C5 H5B 108.9
C7 C6 C11 119.1(3)
C7 C6 C4 121.2(3)
C11 C6 C4 119.4(3)
C8 C7 C6 121.0(3)
C8 C7 H7 119.5
C6 C7 H7 119.5
C9 C8 C7 120.1(4)
C9 C8 H8 119.9
C7 C8 H8 119.9
C8 C9 C10 119.6(3)
C8 C9 H9 120.2
C10 C9 H9 120.2
C9 C10 C11 121.4(3)
C9 C10 H10 119.3
C11 C10 H10 119.3
C10 C11 C6 118.7(3)
C10 C11 C12 121.2(3)
C6 C11 C12 120.0(3)
C11 C12 C13 110.1(3)
C11 C12 C17 111.3(3)
C13 C12 C17 110.6(3)
C11 C12 H12 108.2
C13 C12 H12 108.2
C17 C12 H12 108.2
O1 C13 C15 108.9(3)
O1 C13 C12 106.3(3)
C15 C13 C12 112.2(3)
O1 C13 C14 103.5(3)
C15 C13 C14 113.1(3)
C12 C13 C14 112.2(3)
C3 C14 C13 105.1(3)
C3 C14 H14A 110.7
C13 C14 H14A 110.7
C3 C14 H14B 110.7
C13 C14 H14B 110.7
H14A C14 H14B 108.8
C16 C15 C13 111.2(3)
C16 C15 H15A 109.4
C13 C15 H15A 109.4
C16 C15 H15B 109.4
C13 C15 H15B 109.4
H15A C15 H15B 108.0
O2 C16 C15 110.3(3)
O2 C16 H16A 109.6
C15 C16 H16A 109.6
O2 C16 H16B 109.6
C15 C16 H16B 109.6
H16A C16 H16B 108.1
O2 C17 C18 106.2(3)
O2 C17 C12 110.8(3)
C18 C17 C12 114.0(3)
O2 C17 H17 108.6
C18 C17 H17 108.6
C12 C17 H17 108.6
C23 C18 C19 117.7(3)
C23 C18 C17 121.4(3)
C19 C18 C17 120.8(3)
C20 C19 C18 120.5(4)
C20 C19 H19 119.8
C18 C19 H19 119.8
C21 C20 C19 120.4(4)
C21 C20 H20 119.8
C19 C20 H20 119.8
C22 C21 C20 119.7(4)
C22 C21 H21 120.2
C20 C21 H21 120.2
C21 C22 C23 120.2(4)
C21 C22 H22 119.9
C23 C22 H22 119.9
C22 C23 C18 121.5(4)
C22 C23 H23 119.3
C18 C23 H23 119.3
C13 O1 C4 104.2(2)
C16 O2 C17 111.5(3)

loop_
_geom_bond_atom_site_label_1
_geom_bond_atom_site_label_2
_geom_bond_distance
C1 C2 1.509(5)
C1 C5 1.521(4)
C1 H1A 0.9700
C1 H1B 0.9700
C2 C3 1.547(5)
C2 H2A 0.9700
C2 H2B 0.9700
C3 C14 1.522(5)
C3 C4 1.531(4)
C3 H3 0.9800
C4 O1 1.455(4)
C4 C6 1.504(4)
C4 C5 1.517(4)
C5 H5A 0.9700
C5 H5B 0.9700
C6 C7 1.398(4)
C6 C11 1.398(4)
C7 C8 1.380(5)
C7 H7 0.9300
C8 C9 1.369(5)
C8 H8 0.9300
C9 C10 1.387(5)
C9 H9 0.9300
C10 C11 1.392(4)
C10 H10 0.9300
C11 C12 1.526(4)
C12 C13 1.536(4)
C12 C17 1.551(4)
C12 H12 0.9800
C13 O1 1.449(4)
C13 C15 1.512(4)
C13 C14 1.557(5)
C14 H14A 0.9700
C14 H14B 0.9700
C15 C16 1.507(5)
C15 H15A 0.9700
C15 H15B 0.9700
C16 O2 1.421(4)
C16 H16A 0.9700
C16 H16B 0.9700
C17 O2 1.436(4)
C17 C18 1.495(5)
C17 H17 0.9800
C18 C23 1.382(5)
C18 C19 1.397(5)
C19 C20 1.389(5)
C19 H19 0.9300
C20 C21 1.373(5)
C20 H20 0.9300
C21 C22 1.370(5)
C21 H21 0.9300
C22 C23 1.383(5)
C22 H22 0.9300
C23 H23 0.9300
